data_4313409
loop_
_publ_author_name
'Yajie Dong'
'Qing Peng'
'Ruji Wang'
'Yadong Li'

_publ_contact_author_address
;
Department of Chemistry
Tsinghua University
Beijing, 100084
P.R. China
;
_publ_contact_author_email ydli@mail.tsinghua.edu.cn
_publ_contact_author_fax (86-010)62772350
_publ_contact_author_name 'Ya-Dong LI'
_publ_contact_author_phone (86-010)62788765
_publ_section_title
;
 Synthesis and Characterization of an Open Framework Gallium Selenide:
 Ga4Se7(en)2.(enH)2
;
_journal_name_full 'Inorganic Chemistry'
_journal_page_first 1794
_journal_page_last 1796
_journal_paper_doi 10.1021/ic0262536
_journal_volume 42
_journal_year 2003
_chemical_formula_moiety '(C2 H9 N2 )2 (C2 H8 N2)2 Ga4 Se7'
_chemical_formula_sum 'C8 H34 Ga4 N8 Se7'
_chemical_formula_weight 1074.03
_chemical_name_systematic
; 
di(etylenediammonium) di(ethylenediamino)Gallium selenide
;
_space_group_IT_number 14
_symmetry_cell_setting monoclinic
_symmetry_space_group_name_Hall '-P 2ybc'
_symmetry_space_group_name_H-M 'P 1 21/c 1'
_atom_sites_solution_hydrogens geom
_atom_sites_solution_primary direct
_atom_sites_solution_secondary difmap
_audit_creation_method SHELXL-97
_cell_angle_alpha 90.00
_cell_angle_beta 93.282(2)
_cell_angle_gamma 90.00
_cell_formula_units_Z 4
_cell_length_a 13.4928(9)
_cell_length_b 10.9203(7)
_cell_length_c 18.1866(13)
_cell_measurement_reflns_used 4508
_cell_measurement_temperature 293(2)
_cell_measurement_theta_max 31.0
_cell_measurement_theta_min 2.2
_cell_volume 2675.3(3)
_computing_cell_refinement 'SAINT (Bruker, 1997)'
_computing_data_collection 'SMART (Bruker, 1997)'
_computing_data_reduction 'SAINT (Bruker, 1997)'
_computing_molecular_graphics 'SHELXTL (Bruker, 1997)'
_computing_publication_material 'SHELXTL (Bruker, 1997)'
_computing_structure_refinement 'SHELXL-97 (Sheldrick, 1997)'
_computing_structure_solution 'SHELXS-97 (Sheldrick, 1990)'
_diffrn_ambient_temperature 293(2)
_diffrn_detector_area_resol_mean '15\mm x 15\mm'
_diffrn_measured_fraction_theta_full 0.995
_diffrn_measured_fraction_theta_max 0.995
_diffrn_measurement_device_type 'Bruker SMART APEX-CCD'
_diffrn_measurement_method \w-scan
_diffrn_radiation_monochromator graphite
_diffrn_radiation_source 'fine-focus sealed tube'
_diffrn_radiation_type MoK\a
_diffrn_radiation_wavelength 0.71073
_diffrn_reflns_av_R_equivalents 0.0715
_diffrn_reflns_av_sigmaI/netI 0.0961
_diffrn_reflns_limit_h_max 18
_diffrn_reflns_limit_h_min -18
_diffrn_reflns_limit_k_max 15
_diffrn_reflns_limit_k_min -15
_diffrn_reflns_limit_l_max 25
_diffrn_reflns_limit_l_min -19
_diffrn_reflns_number 21273
_diffrn_reflns_theta_full 30.00
_diffrn_reflns_theta_max 30.00
_diffrn_reflns_theta_min 2.18
_diffrn_standards_decay_% 0%
_exptl_absorpt_coefficient_mu 13.522
_exptl_absorpt_correction_T_max 1.0000
_exptl_absorpt_correction_T_min 0.611596
_exptl_absorpt_correction_type multi-scan
_exptl_absorpt_process_details 'SADABS (Bruker, 1999)'
_exptl_crystal_colour reddish
_exptl_crystal_density_diffrn 2.667
_exptl_crystal_density_method 'not measured'
_exptl_crystal_description plate
_exptl_crystal_F_000 2000
_exptl_crystal_size_max 0.3
_exptl_crystal_size_mid 0.15
_exptl_crystal_size_min 0.05
_refine_diff_density_max 1.448
_refine_diff_density_min -1.108
_refine_diff_density_rms 0.253
_refine_ls_extinction_method none
_refine_ls_goodness_of_fit_ref 1.071
_refine_ls_hydrogen_treatment mixed
_refine_ls_matrix_type full
_refine_ls_number_parameters 244
_refine_ls_number_reflns 7766
_refine_ls_number_restraints 0
_refine_ls_restrained_S_all 1.071
_refine_ls_R_factor_all 0.0958
_refine_ls_R_factor_gt 0.0576
_refine_ls_shift/su_max 0.006
_refine_ls_shift/su_mean 0.001
_refine_ls_structure_factor_coef Fsqd
_refine_ls_weighting_details 'calc w=1/[\s^2^(Fo^2^)+(0.0010P)^2^+15.0000P] where P=(Fo^2^+2Fc^2^)/3'
_refine_ls_weighting_scheme calc
_refine_ls_wR_factor_gt 0.1091
_refine_ls_wR_factor_ref 0.1171
_reflns_number_gt 5116
_reflns_number_total 7766
_reflns_threshold_expression >2sigma(I)
_cod_data_source_file ic0262536si20030119_094254.cif
_cod_data_source_block GaSe
_cod_database_code 4313409

loop_
_symmetry_equiv_pos_as_xyz
'x, y, z'
'-x, y+1/2, -z+1/2'
'-x, -y, -z'
'x, -y-1/2, z-1/2'

loop_
_atom_site_label
_atom_site_type_symbol
_atom_site_fract_x
_atom_site_fract_y
_atom_site_fract_z
_atom_site_U_iso_or_equiv
_atom_site_adp_type
_atom_site_occupancy
_atom_site_symmetry_multiplicity
_atom_site_calc_flag
_atom_site_refinement_flags
_atom_site_disorder_assembly
_atom_site_disorder_group
Ga1 Ga 0.32356(6) 0.36042(7) 0.28198(5) 0.01950(19) Uani 1 1 d . . .
Ga2 Ga 0.55969(6) 0.15287(7) 0.28204(5) 0.01970(19) Uani 1 1 d . . .
Ga3 Ga 0.81781(6) 0.14529(7) 0.22156(5) 0.02009(19) Uani 1 1 d . . .
Ga4 Ga 0.05416(6) 0.35220(8) 0.22025(5) 0.0216(2) Uani 1 1 d . . .
Se1 Se 0.43799(6) 0.23439(7) 0.35717(5) 0.02374(19) Uani 1 1 d . . .
Se2 Se 0.26088(6) 0.50592(7) 0.36650(5) 0.02296(18) Uani 1 1 d . . .
Se3 Se 0.41077(6) 0.44652(7) 0.18234(5) 0.02374(19) Uani 1 1 d . . .
Se4 Se 0.19624(6) 0.22404(7) 0.23368(5) 0.02493(19) Uani 1 1 d . . .
Se5 Se 0.69925(6) 0.28079(7) 0.27339(5) 0.0265(2) Uani 1 1 d . . .
Se6 Se 0.91967(6) 0.26988(8) 0.14614(5) 0.02640(19) Uani 1 1 d . . .
Se7 Se 0.90891(6) 0.05132(7) 0.32274(5) 0.02498(19) Uani 1 1 d . . .
N1 N 0.5068(5) 0.1437(6) 0.1755(4) 0.0246(15) Uani 1 1 d . . .
H1A H 0.4901 0.2201 0.1609 0.029 Uiso 1 1 calc R . .
H1B H 0.5570 0.1195 0.1483 0.029 Uiso 1 1 calc R . .
N2 N 0.3870(7) 0.1484(8) 0.0310(5) 0.048(2) Uani 1 1 d . . .
N3 N 0.0124(5) 0.3732(6) 0.3236(4) 0.0259(16) Uani 1 1 d . . .
H3A H -0.0061 0.2997 0.3405 0.031 Uiso 1 1 calc R . .
H3B H 0.0655 0.3980 0.3520 0.031 Uiso 1 1 calc R . .
N4 N -0.1213(9) 0.3556(9) 0.4411(6) 0.070(3) Uani 1 1 d . . .
N5 N 1.1450(7) 0.0958(10) 0.4082(5) 0.058(3) Uani 1 1 d . . .
N6 N 1.2379(6) 0.1623(8) 0.5581(5) 0.040(2) Uani 1 1 d . . .
N7 N 0.3207(7) -0.0347(7) 0.3832(5) 0.043(2) Uani 1 1 d . . .
N8 N 0.2466(7) -0.1046(8) 0.5272(5) 0.047(2) Uani 1 1 d . . .
C1 C 0.4212(6) 0.0636(8) 0.1567(5) 0.0247(18) Uani 1 1 d . . .
H1C H 0.3621 0.1014 0.1744 0.030 Uiso 1 1 calc R . .
H1D H 0.4311 -0.0135 0.1826 0.030 Uiso 1 1 calc R . .
C2 C 0.4039(7) 0.0377(8) 0.0771(5) 0.038(2) Uani 1 1 d . . .
H2A H 0.3466 -0.0156 0.0703 0.045 Uiso 1 1 calc R . .
H2B H 0.4608 -0.0061 0.0602 0.045 Uiso 1 1 calc R . .
C3 C -0.0688(7) 0.4602(7) 0.3326(6) 0.034(2) Uani 1 1 d . . .
H3C H -0.1257 0.4350 0.3012 0.041 Uiso 1 1 calc R . .
H3D H -0.0484 0.5403 0.3161 0.041 Uiso 1 1 calc R . .
C4 C -0.1001(9) 0.4709(10) 0.4103(7) 0.056(3) Uani 1 1 d . . .
H4A H -0.0475 0.5101 0.4403 0.067 Uiso 1 1 calc R . .
H4B H -0.1586 0.5224 0.4109 0.067 Uiso 1 1 calc R . .
C5 C 1.0918(10) 0.1371(13) 0.4728(8) 0.071(4) Uani 1 1 d . . .
H5A H 1.0313 0.1786 0.4555 0.085 Uiso 1 1 calc R . .
H5B H 1.0729 0.0658 0.5005 0.085 Uiso 1 1 calc R . .
C6 C 1.1482(9) 0.2173(11) 0.5209(7) 0.061(3) Uani 1 1 d . . .
H6A H 1.1056 0.2469 0.5582 0.073 Uiso 1 1 calc R . .
H6B H 1.1682 0.2876 0.4927 0.073 Uiso 1 1 calc R . .
C7 C 0.3817(9) -0.0842(11) 0.4450(8) 0.066(4) Uani 1 1 d . . .
H7A H 0.4081 -0.0169 0.4749 0.079 Uiso 1 1 calc R . .
H7B H 0.4375 -0.1279 0.4261 0.079 Uiso 1 1 calc R . .
C8 C 0.3269(9) -0.1682(10) 0.4923(7) 0.054(3) Uani 1 1 d . . .
H8A H 0.2994 -0.2352 0.4626 0.065 Uiso 1 1 calc R . .
H8B H 0.3725 -0.2025 0.5300 0.065 Uiso 1 1 calc R . .

loop_
_atom_site_aniso_label
_atom_site_aniso_U_11
_atom_site_aniso_U_22
_atom_site_aniso_U_33
_atom_site_aniso_U_23
_atom_site_aniso_U_13
_atom_site_aniso_U_12
Ga1 0.0161(4) 0.0184(4) 0.0240(5) 0.0003(4) 0.0010(4) 0.0006(3)
Ga2 0.0165(4) 0.0200(4) 0.0226(5) -0.0015(4) 0.0011(4) 0.0017(3)
Ga3 0.0149(4) 0.0189(4) 0.0265(5) -0.0001(4) 0.0008(4) -0.0006(3)
Ga4 0.0159(4) 0.0230(4) 0.0259(5) -0.0003(4) 0.0011(4) -0.0026(3)
Se1 0.0211(4) 0.0262(4) 0.0242(5) 0.0012(4) 0.0029(3) 0.0074(3)
Se2 0.0237(4) 0.0231(4) 0.0220(4) -0.0011(3) 0.0009(3) 0.0065(3)
Se3 0.0258(4) 0.0202(4) 0.0258(5) -0.0020(3) 0.0064(4) -0.0037(3)
Se4 0.0178(4) 0.0209(4) 0.0359(5) -0.0028(4) 0.0003(4) -0.0012(3)
Se5 0.0177(4) 0.0202(4) 0.0420(6) -0.0041(4) 0.0041(4) -0.0002(3)
Se6 0.0208(4) 0.0308(4) 0.0273(5) 0.0042(4) -0.0018(3) -0.0090(3)
Se7 0.0252(4) 0.0240(4) 0.0252(5) -0.0029(4) -0.0034(4) 0.0048(3)
N1 0.022(3) 0.022(3) 0.030(4) -0.002(3) 0.007(3) 0.003(3)
N2 0.067(6) 0.052(5) 0.024(5) 0.002(4) -0.005(4) 0.013(5)
N3 0.022(4) 0.027(3) 0.028(4) 0.002(3) -0.002(3) -0.004(3)
N4 0.100(9) 0.053(6) 0.062(7) 0.015(6) 0.043(7) 0.024(6)
N5 0.042(5) 0.095(7) 0.036(6) -0.007(6) -0.005(4) 0.013(5)
N6 0.028(4) 0.063(5) 0.027(5) 0.000(4) -0.004(4) 0.005(4)
N7 0.054(6) 0.040(4) 0.035(5) 0.001(4) 0.010(4) -0.005(4)
N8 0.052(6) 0.050(5) 0.039(5) 0.003(4) 0.013(5) 0.012(4)
C1 0.017(4) 0.033(4) 0.024(5) 0.000(4) 0.001(3) -0.005(3)
C2 0.040(6) 0.038(5) 0.035(6) -0.011(5) 0.000(5) -0.002(4)
C3 0.028(5) 0.024(4) 0.051(7) 0.002(4) 0.012(5) 0.009(4)
C4 0.065(8) 0.053(7) 0.053(8) -0.011(6) 0.022(6) 0.011(6)
C5 0.051(7) 0.087(9) 0.072(10) -0.010(8) -0.019(7) 0.018(7)
C6 0.045(7) 0.071(8) 0.064(9) -0.016(7) -0.012(6) 0.015(6)
C7 0.049(7) 0.070(8) 0.083(11) -0.019(8) 0.033(8) -0.004(6)
C8 0.053(7) 0.054(6) 0.055(8) 0.000(6) -0.003(6) 0.016(6)

loop_
_atom_type_symbol
_atom_type_description
_atom_type_scat_dispersion_real
_atom_type_scat_dispersion_imag
_atom_type_scat_source
C C 0.0033 0.0016 'International Tables Vol C Tables 4.2.6.8 and 6.1.1.4'
H H 0.0000 0.0000 'International Tables Vol C Tables 4.2.6.8 and 6.1.1.4'
N N 0.0061 0.0033 'International Tables Vol C Tables 4.2.6.8 and 6.1.1.4'
Ga Ga 0.2307 1.6083 'International Tables Vol C Tables 4.2.6.8 and 6.1.1.4'
Se Se -0.0929 2.2259 'International Tables Vol C Tables 4.2.6.8 and 6.1.1.4'

loop_
_geom_angle_atom_site_label_1
_geom_angle_atom_site_label_2
_geom_angle_atom_site_label_3
_geom_angle
_geom_angle_site_symmetry_1
_geom_angle_site_symmetry_3
_geom_angle_publ_flag
Se2 Ga1 Se4 111.98(4) . . ?
Se2 Ga1 Se3 115.41(4) . . ?
Se4 Ga1 Se3 109.70(5) . . ?
Se2 Ga1 Se1 104.51(5) . . ?
Se4 Ga1 Se1 105.83(4) . . ?
Se3 Ga1 Se1 108.82(4) . . ?
N1 Ga2 Se5 101.79(18) . . ?
N1 Ga2 Se1 110.60(18) . . ?
Se5 Ga2 Se1 113.48(4) . . ?
N1 Ga2 Se3 104.97(19) . 2_645 ?
Se5 Ga2 Se3 117.31(5) . 2_645 ?
Se1 Ga2 Se3 108.10(4) . 2_645 ?
Se7 Ga3 Se5 106.66(5) . . ?
Se7 Ga3 Se2 115.38(4) . 2_645 ?
Se5 Ga3 Se2 111.74(4) . 2_645 ?
Se7 Ga3 Se6 113.29(4) . . ?
Se5 Ga3 Se6 106.75(4) . . ?
Se2 Ga3 Se6 102.80(4) 2_645 . ?
N3 Ga4 Se7 106.22(19) . 2_655 ?
N3 Ga4 Se6 109.2(2) . 1_455 ?
Se7 Ga4 Se6 109.14(5) 2_655 1_455 ?
N3 Ga4 Se4 103.9(2) . . ?
Se7 Ga4 Se4 112.98(4) 2_655 . ?
Se6 Ga4 Se4 114.93(5) 1_455 . ?
Ga2 Se1 Ga1 109.10(5) . . ?
Ga1 Se2 Ga3 98.66(4) . 2_655 ?
Ga2 Se3 Ga1 104.31(4) 2_655 . ?
Ga4 Se4 Ga1 103.20(4) . . ?
Ga2 Se5 Ga3 102.29(4) . . ?
Ga4 Se6 Ga3 109.39(5) 1_655 . ?
Ga4 Se7 Ga3 104.40(5) 2_645 . ?
C1 N1 Ga2 118.6(5) . . ?
C3 N3 Ga4 115.5(6) . . ?
N1 C1 C2 114.7(7) . . ?
C1 C2 N2 114.1(7) . . ?
N3 C3 C4 114.1(9) . . ?
N4 C4 C3 112.2(9) . . ?
C6 C5 N5 114.0(11) . . ?
C5 C6 N6 115.1(10) . . ?
N7 C7 C8 113.4(10) . . ?
N8 C8 C7 111.4(9) . . ?

loop_
_geom_bond_atom_site_label_1
_geom_bond_atom_site_label_2
_geom_bond_distance
_geom_bond_site_symmetry_2
_geom_bond_publ_flag
Ga1 Se2 2.3982(11) . ?
Ga1 Se4 2.4016(12) . ?
Ga1 Se3 2.4076(12) . ?
Ga1 Se1 2.4303(12) . ?
Ga2 N1 2.029(8) . ?
Ga2 Se5 2.3571(11) . ?
Ga2 Se1 2.3692(11) . ?
Ga2 Se3 2.3721(11) 2_645 ?
Ga3 Se7 2.3856(13) . ?
Ga3 Se5 2.4104(11) . ?
Ga3 Se2 2.4111(12) 2_645 ?
Ga3 Se6 2.4162(11) . ?
Ga4 N3 2.006(7) . ?
Ga4 Se7 2.3732(12) 2_655 ?
Ga4 Se6 2.3744(13) 1_455 ?
Ga4 Se4 2.3749(12) . ?
Se2 Ga3 2.4111(12) 2_655 ?
Se3 Ga2 2.3721(11) 2_655 ?
Se6 Ga4 2.3744(13) 1_655 ?
Se7 Ga4 2.3732(12) 2_645 ?
N1 C1 1.473(10) . ?
N2 C2 1.481(12) . ?
N3 C3 1.467(10) . ?
N4 C4 1.414(14) . ?
N5 C5 1.482(15) . ?
N6 C6 1.480(14) . ?
N7 C7 1.459(16) . ?
N8 C8 1.462(12) . ?
C1 C2 1.480(12) . ?
C3 C4 1.501(14) . ?
C5 C6 1.426(17) . ?
C7 C8 1.483(15) . ?
